data_4505642
loop_
_publ_author_name
'Timofeeva, Tatiana V.'
'Kuhn, Genevieve H.'
'Nesterov, Volodymyr V.'
'Nesterov, Vladimir N.'
'Frazier, Donald O.'
'Penn, Benjamin G.'
'Antipin, Mikhail Yu.'

_publ_section_title
;
 Cocrystal of 1,1-Dicyano-2-(4-hydroxyphenyl)-ethene withl-Proline and
 Induced Conformational Polymorphism of 1,1-Dicyano-2-(4-hydroxy-
 3-methoxyphenyl)-ethene
;
_journal_issue 3
_journal_name_full 'Crystal Growth &amp; Design'
_journal_page_first 383
_journal_paper_doi 10.1021/cg0200513
_journal_volume 3
_journal_year 2003
_chemical_formula_moiety 'C15 H15 N3 O3'
_chemical_formula_sum 'C15 H15 N3 O3'
_chemical_formula_weight 285.30
_chemical_name_systematic
;
 ?
;
_space_group_IT_number 4
_symmetry_cell_setting monoclinic
_symmetry_space_group_name_Hall 'P 2yb'
_symmetry_space_group_name_H-M 'P 1 21 1'
_atom_sites_solution_hydrogens direct
_atom_sites_solution_primary direct
_atom_sites_solution_secondary difmap
_audit_creation_method SHELXL-97
_cell_angle_alpha 90.00
_cell_angle_beta 111.445(2)
_cell_angle_gamma 90.00
_cell_formula_units_Z 4
_cell_length_a 14.7555(17)
_cell_length_b 5.2827(6)
_cell_length_c 18.856(2)
_cell_measurement_reflns_used 320
_cell_measurement_temperature 110(2)
_cell_measurement_theta_max 24
_cell_measurement_theta_min 4
_cell_volume 1368.0(3)
_computing_cell_refinement 'Bruker SMART'
_computing_data_collection 'Bruker SMART (Bruker, 1998)'
_computing_data_reduction 'Bruker SAINT (Bruker, 1998)'
_computing_molecular_graphics 'Bruker SHELXTL'
_computing_publication_material 'Bruker SHELXTL'
_computing_structure_refinement 'SHELXL-97 (Sheldrick, 1997)'
_computing_structure_solution 'SHELXS-97 (Sheldrick, 1990)'
_diffrn_ambient_temperature 110(2)
_diffrn_measured_fraction_theta_full 0.985
_diffrn_measured_fraction_theta_max 0.985
_diffrn_measurement_device_type 'Bruker SMART CCD area detector'
_diffrn_measurement_method '\f and \w'
_diffrn_radiation_monochromator graphite
_diffrn_radiation_source 'fine-focus sealed tube'
_diffrn_radiation_type MoK\a
_diffrn_radiation_wavelength 0.71073
_diffrn_reflns_av_R_equivalents 0.0298
_diffrn_reflns_av_sigmaI/netI 0.0295
_diffrn_reflns_limit_h_max 21
_diffrn_reflns_limit_h_min -21
_diffrn_reflns_limit_k_max 7
_diffrn_reflns_limit_k_min -7
_diffrn_reflns_limit_l_max 27
_diffrn_reflns_limit_l_min -27
_diffrn_reflns_number 22956
_diffrn_reflns_theta_full 31.18
_diffrn_reflns_theta_max 31.18
_diffrn_reflns_theta_min 1.48
_diffrn_standards_decay_% none
_exptl_absorpt_coefficient_mu 0.099
_exptl_absorpt_correction_type none
_exptl_crystal_colour yellow
_exptl_crystal_density_diffrn 1.385
_exptl_crystal_density_method 'not measured'
_exptl_crystal_description prism
_exptl_crystal_F_000 600
_exptl_crystal_size_max 0.55
_exptl_crystal_size_mid 0.40
_exptl_crystal_size_min 0.30
_refine_diff_density_max 0.622
_refine_diff_density_min -0.260
_refine_diff_density_rms 0.074
_refine_ls_abs_structure_details 'Flack H D (1983), Acta Cryst. A39, 876-881'
_refine_ls_abs_structure_Flack 1.2(7)
_refine_ls_extinction_method none
_refine_ls_goodness_of_fit_ref 1.493
_refine_ls_hydrogen_treatment refall
_refine_ls_matrix_type full
_refine_ls_number_parameters 499
_refine_ls_number_reflns 8725
_refine_ls_number_restraints 1
_refine_ls_restrained_S_all 1.493
_refine_ls_R_factor_all 0.0613
_refine_ls_R_factor_gt 0.0529
_refine_ls_shift/su_max 0.000
_refine_ls_shift/su_mean 0.000
_refine_ls_structure_factor_coef Fsqd
_refine_ls_weighting_details 'calc w=1/[\s^2^(Fo^2^)+(0.0480P)^2^+0.0000P] where P=(Fo^2^+2Fc^2^)/3'
_refine_ls_weighting_scheme calc
_refine_ls_wR_factor_gt 0.1209
_refine_ls_wR_factor_ref 0.1243
_reflns_number_gt 7417
_reflns_number_total 8725
_reflns_threshold_expression >2sigma(I)
_cod_data_source_file cg0200513_s2.cif
_cod_data_source_block I.III
_cod_depositor_comments
;
The following automatic conversions were performed:

'_symmetry_cell_setting' value 'Monoclinic' changed to 'monoclinic'
according to /home/saulius/struct/CIF-dictionaries/cif_core.dic
dictionary named 'cif_core.dic' version 2.4.1 from 2010-06-29.

Automatic conversion script
Id: cif_fix_values 1715 2011-07-08 13:25:40Z adriana 
;
_cod_original_cell_volume 1368.1(3)
_cod_original_sg_symbol_H-M P21
_cod_database_code 4505642

loop_
_symmetry_equiv_pos_as_xyz
'x, y, z'
'-x, y+1/2, -z'

loop_
_atom_site_label
_atom_site_type_symbol
_atom_site_fract_x
_atom_site_fract_y
_atom_site_fract_z
_atom_site_U_iso_or_equiv
_atom_site_adp_type
_atom_site_occupancy
_atom_site_symmetry_multiplicity
_atom_site_calc_flag
O1 O 0.41962(8) -0.0528(3) 0.27976(6) 0.0325(3) Uani 1 1 d
N1 N 0.57899(11) 0.4589(4) -0.00139(7) 0.0379(3) Uani 1 1 d
N2 N 0.75975(11) 1.0763(3) 0.11891(8) 0.0364(3) Uani 1 1 d
C1 C 0.58408(10) 0.4602(3) 0.21205(8) 0.0244(3) Uani 1 1 d
C2 C 0.57867(11) 0.4792(3) 0.28500(8) 0.0257(3) Uani 1 1 d
C3 C 0.52463(11) 0.3106(3) 0.30853(8) 0.0255(3) Uani 1 1 d
C4 C 0.47451(10) 0.1148(3) 0.26026(8) 0.0244(3) Uani 1 1 d
C5 C 0.47991(11) 0.0933(3) 0.18750(8) 0.0273(3) Uani 1 1 d
C6 C 0.53311(11) 0.2629(3) 0.16383(8) 0.0266(3) Uani 1 1 d
C7 C 0.64065(10) 0.6495(3) 0.19217(8) 0.0264(3) Uani 1 1 d
C8 C 0.65391(10) 0.6960(3) 0.12545(8) 0.0270(3) Uani 1 1 d
C9 C 0.61169(11) 0.5590(4) 0.05581(9) 0.0300(3) Uani 1 1 d
C10 C 0.71308(11) 0.9075(3) 0.12198(9) 0.0297(3) Uani 1 1 d
H1 H 0.4306(15) -0.011(5) 0.3297(12) 0.050(6) Uiso 1 1 d
H2 H 0.6160(12) 0.608(4) 0.3189(9) 0.026(4) Uiso 1 1 d
H3 H 0.5214(13) 0.331(5) 0.3605(10) 0.045(6) Uiso 1 1 d
H5 H 0.4469(11) -0.038(4) 0.1551(9) 0.018(4) Uiso 1 1 d
H6 H 0.5341(11) 0.240(4) 0.1108(9) 0.033(5) Uiso 1 1 d
H7 H 0.6749(10) 0.769(4) 0.2347(8) 0.019(4) Uiso 1 1 d
O1' O 0.08165(8) 1.1098(3) 0.21875(6) 0.0325(3) Uani 1 1 d
N1' N -0.07735(10) 0.5739(4) 0.49857(7) 0.0381(3) Uani 1 1 d
N2' N -0.25956(11) -0.0356(4) 0.37393(8) 0.0398(4) Uani 1 1 d
C1' C -0.07863(10) 0.5807(3) 0.28537(8) 0.0259(3) Uani 1 1 d
C2' C -0.07754(11) 0.5770(4) 0.21091(8) 0.0272(3) Uani 1 1 d
C3' C -0.02508(11) 0.7508(3) 0.18756(8) 0.0270(3) Uani 1 1 d
C4' C 0.02861(10) 0.9367(3) 0.23812(8) 0.0262(3) Uani 1 1 d
C5' C 0.02804(11) 0.9438(3) 0.31260(8) 0.0279(3) Uani 1 1 d
C6' C -0.02460(11) 0.7693(3) 0.33556(8) 0.0276(3) Uani 1 1 d
C7' C -0.13581(11) 0.3900(3) 0.30381(8) 0.0273(3) Uani 1 1 d
C8' C -0.15010(10) 0.3409(3) 0.36997(8) 0.0282(3) Uani 1 1 d
C9' C -0.10876(11) 0.4749(3) 0.44050(8) 0.0289(3) Uani 1 1 d
C10' C -0.21094(11) 0.1335(3) 0.37189(9) 0.0308(3) Uani 1 1 d
H1' H 0.0735(15) 1.089(6) 0.1691(12) 0.052(6) Uiso 1 1 d
H2' H -0.1159(12) 0.459(4) 0.1763(9) 0.029(5) Uiso 1 1 d
H3' H -0.0250(11) 0.736(4) 0.1354(9) 0.030(4) Uiso 1 1 d
H5' H 0.0619(13) 1.074(5) 0.3486(10) 0.041(5) Uiso 1 1 d
H6' H -0.0217(12) 0.776(4) 0.3920(10) 0.038(5) Uiso 1 1 d
H7' H -0.1708(10) 0.290(3) 0.2620(8) 0.016(4) Uiso 1 1 d
O1A O 0.13373(8) 1.0449(2) -0.01050(6) 0.0281(2) Uani 1 1 d
O2A O 0.06676(8) 1.1033(2) 0.07684(6) 0.0299(2) Uani 1 1 d
N1A N 0.17472(10) 0.5611(3) 0.01925(7) 0.0241(3) Uani 1 1 d
C1A C 0.12912(10) 0.6944(3) 0.06813(7) 0.0220(3) Uani 1 1 d
C2A C 0.20318(11) 0.6722(3) 0.15045(8) 0.0292(3) Uani 1 1 d
C3A C 0.28064(12) 0.4873(3) 0.14617(9) 0.0300(3) Uani 1 1 d
C4A C 0.28030(12) 0.5256(4) 0.06633(10) 0.0317(4) Uani 1 1 d
C5A C 0.10798(10) 0.9689(3) 0.04228(8) 0.0238(3) Uani 1 1 d
HNA H 0.1513(14) 0.425(4) 0.0087(11) 0.029(5) Uiso 1 1 d
HNB H 0.1661(14) 0.654(4) -0.0195(12) 0.037(5) Uiso 1 1 d
H1A H 0.0734(12) 0.611(4) 0.0622(9) 0.021(4) Uiso 1 1 d
H2A H 0.1739(13) 0.614(5) 0.1863(11) 0.040(5) Uiso 1 1 d
H2B H 0.2341(12) 0.834(4) 0.1701(10) 0.026(4) Uiso 1 1 d
H3A H 0.2638(12) 0.322(4) 0.1551(9) 0.019(4) Uiso 1 1 d
H3B H 0.3450(12) 0.518(3) 0.1870(9) 0.026(5) Uiso 1 1 d
H4A H 0.3146(17) 0.665(5) 0.0660(13) 0.056(7) Uiso 1 1 d
H4B H 0.3027(13) 0.398(4) 0.0480(10) 0.025(5) Uiso 1 1 d
O1B O 0.37175(8) 0.0048(2) 0.51119(6) 0.0275(2) Uani 1 1 d
O2B O 0.43037(9) 0.0524(2) 0.41834(6) 0.0322(3) Uani 1 1 d
N1B N 0.33097(10) -0.4818(3) 0.48662(7) 0.0238(3) Uani 1 1 d
C1B C 0.37223(10) -0.3537(3) 0.43416(7) 0.0215(3) Uani 1 1 d
C2B C 0.29367(11) -0.3839(3) 0.35359(8) 0.0286(3) Uani 1 1 d
C3B C 0.21770(11) -0.5601(3) 0.36415(9) 0.0288(3) Uani 1 1 d
C4B C 0.22360(12) -0.5033(4) 0.44422(10) 0.0311(4) Uani 1 1 d
C5B C 0.39328(10) -0.0766(3) 0.45697(8) 0.0234(3) Uani 1 1 d
HNC H 0.3581(14) -0.645(5) 0.5026(11) 0.036(5) Uiso 1 1 d
HND H 0.3429(14) -0.401(5) 0.5250(12) 0.035(5) Uiso 1 1 d
H1B H 0.4281(13) -0.430(4) 0.4396(10) 0.026(4) Uiso 1 1 d
H2C H 0.3233(16) -0.458(5) 0.3181(12) 0.052(6) Uiso 1 1 d
H2D H 0.2633(13) -0.209(4) 0.3326(11) 0.033(5) Uiso 1 1 d
H3C H 0.1540(13) -0.543(4) 0.3286(10) 0.033(5) Uiso 1 1 d
H3D H 0.2380(14) -0.739(5) 0.3601(12) 0.046(6) Uiso 1 1 d
H4C H 0.1940(15) -0.345(5) 0.4468(12) 0.041(6) Uiso 1 1 d
H4D H 0.2016(13) -0.628(4) 0.4681(10) 0.030(5) Uiso 1 1 d

loop_
_atom_site_aniso_label
_atom_site_aniso_U_11
_atom_site_aniso_U_22
_atom_site_aniso_U_33
_atom_site_aniso_U_23
_atom_site_aniso_U_13
_atom_site_aniso_U_12
O1 0.0415(6) 0.0326(6) 0.0284(5) -0.0026(5) 0.0186(5) -0.0110(5)
N1 0.0499(8) 0.0412(9) 0.0256(6) 0.0042(6) 0.0172(6) 0.0005(7)
N2 0.0420(8) 0.0363(8) 0.0335(7) 0.0014(7) 0.0167(6) -0.0032(7)
C1 0.0279(7) 0.0254(7) 0.0219(6) 0.0015(6) 0.0116(5) -0.0003(6)
C2 0.0303(7) 0.0266(8) 0.0218(6) 0.0004(6) 0.0114(6) -0.0018(6)
C3 0.0288(7) 0.0287(8) 0.0192(6) 0.0004(6) 0.0092(5) -0.0003(6)
C4 0.0264(7) 0.0235(7) 0.0244(6) 0.0024(6) 0.0107(5) 0.0010(6)
C5 0.0318(7) 0.0275(8) 0.0240(7) -0.0033(6) 0.0117(6) -0.0019(7)
C6 0.0317(7) 0.0285(8) 0.0224(7) -0.0002(6) 0.0131(6) 0.0002(6)
C7 0.0302(7) 0.0262(8) 0.0248(7) 0.0015(6) 0.0125(6) -0.0006(6)
C8 0.0300(7) 0.0254(8) 0.0285(7) 0.0044(6) 0.0141(6) 0.0017(6)
C9 0.0357(8) 0.0313(8) 0.0271(7) 0.0066(6) 0.0164(6) 0.0041(7)
C10 0.0344(8) 0.0307(9) 0.0270(7) 0.0037(6) 0.0147(6) 0.0019(7)
O1' 0.0430(6) 0.0329(6) 0.0268(5) -0.0034(5) 0.0189(5) -0.0087(5)
N1' 0.0468(8) 0.0436(9) 0.0272(7) 0.0012(7) 0.0173(6) 0.0007(8)
N2' 0.0444(8) 0.0409(9) 0.0351(7) 0.0025(7) 0.0158(6) -0.0098(7)
C1' 0.0266(7) 0.0289(8) 0.0243(6) -0.0006(6) 0.0116(5) 0.0000(6)
C2' 0.0291(7) 0.0299(8) 0.0225(6) -0.0035(6) 0.0092(6) -0.0013(6)
C3' 0.0321(7) 0.0299(8) 0.0215(6) -0.0010(6) 0.0128(6) -0.0007(6)
C4' 0.0301(7) 0.0264(7) 0.0240(7) -0.0001(6) 0.0123(6) 0.0009(6)
C5' 0.0324(7) 0.0299(8) 0.0230(7) -0.0028(6) 0.0120(6) -0.0043(7)
C6' 0.0310(7) 0.0310(8) 0.0224(7) -0.0017(6) 0.0118(6) -0.0013(6)
C7' 0.0292(7) 0.0275(8) 0.0264(7) -0.0001(6) 0.0116(6) -0.0007(6)
C8' 0.0308(8) 0.0269(8) 0.0291(7) -0.0005(6) 0.0137(6) -0.0003(6)
C9' 0.0336(8) 0.0294(8) 0.0273(7) 0.0045(6) 0.0156(6) 0.0014(7)
C10' 0.0351(8) 0.0321(8) 0.0277(7) 0.0023(7) 0.0146(6) 0.0004(7)
O1A 0.0410(6) 0.0220(6) 0.0241(5) 0.0036(4) 0.0153(5) 0.0011(5)
O2A 0.0402(6) 0.0272(6) 0.0254(5) -0.0004(5) 0.0159(4) 0.0043(5)
N1A 0.0340(7) 0.0193(6) 0.0212(6) 0.0019(5) 0.0130(5) 0.0011(5)
C1A 0.0269(6) 0.0208(7) 0.0188(6) 0.0010(5) 0.0090(5) 0.0000(5)
C2A 0.0341(7) 0.0340(9) 0.0184(6) 0.0015(6) 0.0083(5) 0.0069(7)
C3A 0.0318(8) 0.0297(9) 0.0268(7) 0.0022(6) 0.0087(6) 0.0046(6)
C4A 0.0302(8) 0.0344(9) 0.0327(8) -0.0013(7) 0.0139(7) 0.0032(7)
C5A 0.0280(7) 0.0215(7) 0.0200(6) 0.0014(5) 0.0068(5) 0.0009(5)
O1B 0.0392(6) 0.0227(6) 0.0231(5) -0.0011(4) 0.0145(5) -0.0015(4)
O2B 0.0449(6) 0.0305(6) 0.0269(5) -0.0015(5) 0.0200(5) -0.0093(5)
N1B 0.0322(7) 0.0210(6) 0.0202(6) 0.0006(5) 0.0119(5) -0.0020(5)
C1B 0.0258(6) 0.0203(7) 0.0196(6) -0.0005(5) 0.0099(5) -0.0020(5)
C2B 0.0337(7) 0.0315(8) 0.0197(6) -0.0018(6) 0.0086(5) -0.0069(6)
C3B 0.0290(7) 0.0289(8) 0.0262(7) -0.0028(6) 0.0075(6) -0.0036(6)
C4B 0.0308(8) 0.0339(9) 0.0323(8) -0.0005(7) 0.0159(7) -0.0045(7)
C5B 0.0264(6) 0.0219(7) 0.0210(6) 0.0015(5) 0.0074(5) -0.0019(5)

loop_
_atom_type_symbol
_atom_type_description
_atom_type_scat_dispersion_real
_atom_type_scat_dispersion_imag
_atom_type_scat_source
C C 0.0033 0.0016 'International Tables Vol C Tables 4.2.6.8 and 6.1.1.4'
H H 0.0000 0.0000 'International Tables Vol C Tables 4.2.6.8 and 6.1.1.4'
N N 0.0061 0.0033 'International Tables Vol C Tables 4.2.6.8 and 6.1.1.4'
O O 0.0106 0.0060 'International Tables Vol C Tables 4.2.6.8 and 6.1.1.4'

loop_
_geom_angle_atom_site_label_1
_geom_angle_atom_site_label_2
_geom_angle_atom_site_label_3
_geom_angle
C4 O1 H1 102.9(15)
C6 C1 C2 118.40(14)
C6 C1 C7 124.84(13)
C2 C1 C7 116.75(14)
C3 C2 C1 121.05(15)
C3 C2 H2 120.3(10)
C1 C2 H2 118.5(10)
C2 C3 C4 120.08(13)
C2 C3 H3 119.1(13)
C4 C3 H3 120.8(13)
O1 C4 C3 122.67(12)
O1 C4 C5 118.00(14)
C3 C4 C5 119.32(14)
C6 C5 C4 120.55(15)
C6 C5 H5 119.7(10)
C4 C5 H5 119.7(10)
C5 C6 C1 120.60(13)
C5 C6 H6 117.5(11)
C1 C6 H6 121.9(11)
C8 C7 C1 131.17(14)
C8 C7 H7 115.1(9)
C1 C7 H7 113.7(9)
C7 C8 C9 126.55(15)
C7 C8 C10 118.51(15)
C9 C8 C10 114.91(13)
N1 C9 C8 176.87(19)
N2 C10 C8 179.6(2)
C4' O1' H1' 109.3(17)
C6' C1' C2' 118.07(14)
C6' C1' C7' 125.01(13)
C2' C1' C7' 116.92(14)
C3' C2' C1' 121.52(15)
C3' C2' H2' 119.5(11)
C1' C2' H2' 118.9(11)
C2' C3' C4' 119.82(13)
C2' C3' H3' 118.1(12)
C4' C3' H3' 122.0(12)
O1' C4' C3' 122.46(13)
O1' C4' C5' 118.13(14)
C3' C4' C5' 119.40(14)
C6' C5' C4' 120.47(15)
C6' C5' H5' 117.6(12)
C4' C5' H5' 121.9(12)
C5' C6' C1' 120.72(13)
C5' C6' H6' 118.5(12)
C1' C6' H6' 120.7(12)
C8' C7' C1' 130.96(15)
C8' C7' H7' 116.2(10)
C1' C7' H7' 112.7(10)
C7' C8' C10' 118.60(14)
C7' C8' C9' 126.87(15)
C10' C8' C9' 114.52(14)
N1' C9' C8' 176.84(19)
N2' C10' C8' 179.4(2)
C4A N1A C1A 107.32(12)
C4A N1A HNA 107.4(14)
C1A N1A HNA 109.2(14)
C4A N1A HNB 112.2(13)
C1A N1A HNB 107.2(14)
HNA N1A HNB 113(2)
N1A C1A C5A 109.59(12)
N1A C1A C2A 105.71(11)
C5A C1A C2A 112.39(12)
N1A C1A H1A 106.6(12)
C5A C1A H1A 110.8(12)
C2A C1A H1A 111.4(11)
C3A C2A C1A 105.30(12)
C3A C2A H2A 111.5(13)
C1A C2A H2A 113.1(11)
C3A C2A H2B 109.0(10)
C1A C2A H2B 112.1(11)
H2A C2A H2B 105.9(17)
C4A C3A C2A 103.64(13)
C4A C3A H3A 113.4(10)
C2A C3A H3A 109.5(11)
C4A C3A H3B 113.7(10)
C2A C3A H3B 112.2(10)
H3A C3A H3B 104.6(15)
N1A C4A C3A 103.32(13)
N1A C4A H4A 111.3(15)
C3A C4A H4A 108.7(16)
N1A C4A H4B 108.9(12)
C3A C4A H4B 115.1(12)
H4A C4A H4B 109.5(19)
O1A C5A O2A 125.00(14)
O1A C5A C1A 118.17(13)
O2A C5A C1A 116.83(13)
C4B N1B C1B 106.73(12)
C4B N1B HNC 110.0(12)
C1B N1B HNC 113.1(12)
C4B N1B HND 111.2(14)
C1B N1B HND 110.3(16)
HNC N1B HND 105.6(19)
N1B C1B C5B 109.70(12)
N1B C1B C2B 105.21(11)
C5B C1B C2B 112.24(12)
N1B C1B H1B 107.6(12)
C5B C1B H1B 108.5(13)
C2B C1B H1B 113.4(12)
C3B C2B C1B 104.93(12)
C3B C2B H2C 111.6(14)
C1B C2B H2C 110.0(12)
C3B C2B H2D 110.9(10)
C1B C2B H2D 110.3(11)
H2C C2B H2D 109.1(17)
C4B C3B C2B 103.46(12)
C4B C3B H3C 111.9(11)
C2B C3B H3C 116.2(12)
C4B C3B H3D 110.7(12)
C2B C3B H3D 108.2(12)
H3C C3B H3D 106.4(18)
N1B C4B C3B 102.24(12)
N1B C4B H4C 108.8(13)
C3B C4B H4C 111.5(13)
N1B C4B H4D 106.7(11)
C3B C4B H4D 116.4(12)
H4C C4B H4D 110.6(17)
O1B C5B O2B 125.45(15)
O1B C5B C1B 118.25(13)
O2B C5B C1B 116.29(13)

loop_
_geom_bond_atom_site_label_1
_geom_bond_atom_site_label_2
_geom_bond_distance
O1 C4 1.3390(18)
O1 H1 0.92(2)
N1 C9 1.138(2)
N2 C10 1.141(2)
C1 C6 1.407(2)
C1 C2 1.4103(19)
C1 C7 1.437(2)
C2 C3 1.373(2)
C2 H2 0.96(2)
C3 C4 1.397(2)
C3 H3 1.005(19)
C4 C5 1.4077(19)
C5 C6 1.369(2)
C5 H5 0.933(18)
C6 H6 1.012(16)
C7 C8 1.3643(19)
C7 H7 1.000(16)
C8 C9 1.428(2)
C8 C10 1.434(2)
O1' C4' 1.3380(19)
O1' H1' 0.91(2)
N1' C9' 1.147(2)
N2' C10' 1.155(2)
C1' C6' 1.405(2)
C1' C2' 1.4103(19)
C1' C7' 1.436(2)
C2' C3' 1.373(2)
C2' H2' 0.93(2)
C3' C4' 1.396(2)
C3' H3' 0.988(16)
C4' C5' 1.4081(19)
C5' C6' 1.373(2)
C5' H5' 0.97(2)
C6' H6' 1.051(17)
C7' C8' 1.364(2)
C7' H7' 0.933(16)
C8' C10' 1.425(2)
C8' C9' 1.431(2)
O1A C5A 1.2541(18)
O2A C5A 1.2603(18)
N1A C4A 1.496(2)
N1A C1A 1.5006(18)
N1A HNA 0.79(2)
N1A HNB 0.85(2)
C1A C5A 1.525(2)
C1A C2A 1.5419(19)
C1A H1A 0.904(17)
C2A C3A 1.528(2)
C2A H2A 0.97(2)
C2A H2B 0.98(2)
C3A C4A 1.517(2)
C3A H3A 0.942(19)
C3A H3B 0.993(17)
C4A H4A 0.89(3)
C4A H4B 0.88(2)
O1B C5B 1.2523(18)
O2B C5B 1.2595(18)
N1B C4B 1.495(2)
N1B C1B 1.4993(18)
N1B HNC 0.95(2)
N1B HND 0.80(2)
C1B C5B 1.525(2)
C1B C2B 1.5459(19)
C1B H1B 0.889(18)
C2B C3B 1.525(2)
C2B H2C 1.00(2)
C2B H2D 1.04(2)
C3B C4B 1.510(2)
C3B H3C 0.938(18)
C3B H3D 1.00(3)
C4B H4C 0.95(2)
C4B H4D 0.92(2)

loop_
_geom_torsion_atom_site_label_1
_geom_torsion_atom_site_label_2
_geom_torsion_atom_site_label_3
_geom_torsion_atom_site_label_4
_geom_torsion
C6 C1 C2 C3 -0.4(2)
C7 C1 C2 C3 178.53(15)
C1 C2 C3 C4 0.6(2)
C2 C3 C4 O1 -179.03(14)
C2 C3 C4 C5 -0.2(2)
O1 C4 C5 C6 178.48(14)
C3 C4 C5 C6 -0.4(2)
C4 C5 C6 C1 0.6(2)
C2 C1 C6 C5 -0.2(2)
C7 C1 C6 C5 -179.03(15)
C6 C1 C7 C8 4.7(3)
C2 C1 C7 C8 -174.14(16)
C1 C7 C8 C9 0.2(3)
C1 C7 C8 C10 177.92(15)
C7 C8 C9 N1 162(3)
C10 C8 C9 N1 -16(3)
C7 C8 C10 N2 -120(33)
C9 C8 C10 N2 58(33)
C6' C1' C2' C3' 0.3(2)
C7' C1' C2' C3' -179.92(15)
C1' C2' C3' C4' -0.1(2)
C2' C3' C4' O1' 179.48(15)
C2' C3' C4' C5' -0.1(2)
O1' C4' C5' C6' -179.50(15)
C3' C4' C5' C6' 0.1(2)
C4' C5' C6' C1' 0.1(2)
C2' C1' C6' C5' -0.3(2)
C7' C1' C6' C5' 179.94(15)
C6' C1' C7' C8' -1.6(3)
C2' C1' C7' C8' 178.66(17)
C1' C7' C8' C10' -179.28(16)
C1' C7' C8' C9' -0.3(3)
C7' C8' C9' N1' -172(3)
C10' C8' C9' N1' 7(3)
C7' C8' C10' N2' 118(20)
C9' C8' C10' N2' -61(20)
C4A N1A C1A C5A 106.51(14)
C4A N1A C1A C2A -14.82(16)
N1A C1A C2A C3A -9.39(16)
C5A C1A C2A C3A -128.90(14)
C1A C2A C3A C4A 29.55(17)
C1A N1A C4A C3A 33.38(17)
C2A C3A C4A N1A -38.55(17)
N1A C1A C5A O1A -2.97(18)
C2A C1A C5A O1A 114.25(15)
N1A C1A C5A O2A 177.98(12)
C2A C1A C5A O2A -64.81(17)
C4B N1B C1B C5B 102.36(14)
C4B N1B C1B C2B -18.56(16)
N1B C1B C2B C3B -7.49(16)
C5B C1B C2B C3B -126.74(13)
C1B C2B C3B C4B 30.30(17)
C1B N1B C4B C3B 37.55(16)
C2B C3B C4B N1B -41.53(16)
N1B C1B C5B O1B -2.27(18)
C2B C1B C5B O1B 114.31(14)
N1B C1B C5B O2B 178.51(12)
C2B C1B C5B O2B -64.91(17)
